data_4343730
loop_
_publ_author_name
'Baernighausen, H.'
'Haschke, J.M.'

_publ_section_title
;
 Compositions and crystal structures of the intermediate phases in the
 samarium-bromine system
;
_journal_name_full 'Inorganic Chemistry'
_journal_page_first 18
_journal_page_last 21
_journal_volume 17
_journal_year 1978
_chemical_formula_sum 'Br13 Sm6'
_chemical_name_systematic 'Sm6 Br13'
_space_group_IT_number 15
_symmetry_space_group_name_Hall '-I 2b'
_symmetry_space_group_name_H-M 'I 1 1 2/b'
_cell_angle_alpha 90
_cell_angle_beta 90
_cell_angle_gamma 91.3
_cell_formula_units_Z 4
_cell_length_a 7.649
_cell_length_b 44.44
_cell_length_c 7.139
_cell_volume 2426.075
_citation_journal_id_ASTM INOCAJ
_cod_data_source_file Baernighausen_INOCAJ_1978_1661.cif
_cod_data_source_block Br13Sm6
_cod_original_sg_symbol_Hall '-C 2yc (-x,x+z,y)'
_cod_database_code 4343730

loop_
_symmetry_equiv_pos_as_xyz
x,y,z
-x,-y+1/2,z
-x,-y,-z
x,y-1/2,-z
x+1/2,y+1/2,z+1/2
-x+1/2,-y+1,z+1/2
-x+1/2,-y+1/2,-z+1/2
x+1/2,y,-z+1/2

loop_
_atom_site_label
_atom_site_type_symbol
_atom_site_fract_x
_atom_site_fract_y
_atom_site_fract_z
_atom_site_occupancy
_atom_site_U_iso_or_equiv
Br7 Br-1 0.5 0.25 0.309 1 0.0
Br5 Br-1 0.511 0.3299 0.31 1 0.0
Sm2 Sm+2 0.7195 0.37051 0.0219 1 0.0
Br6 Br-1 0.666 0.2838 0.87 1 0.0
Sm1 Sm+2 0.3291 0.45418 0.0247 1 0.0
Br1 Br-1 0.606 0.4925 0.232 1 0.0
Br2 Br-1 0.646 0.4307 0.82 1 0.0
Br3 Br-1 0.511 0.4122 0.305 1 0.0
Br4 Br-1 0.364 0.3554 0.856 1 0.0
Sm3 Sm+2 0.299 0.28978 0.0184 1 0.0
